data_4066602
loop_
_publ_author_name
'Fandos, Rosa'
'Fern\'andez-Gallardo, Jacob'
'Otero, Antonio'
'Rodr\'iguez, Ana'
'Ruiz, Mar\'ia Jos\'e'

_publ_section_title
;
 Influence of Hydrogen Bonds on the Stability of Some Cationic
 Monoaminocarbene Tantalum Complexes Containing Tridentate Bis(phenolato)
 [OSO]-Type Ligands
;
_journal_issue 22
_journal_name_full Organometallics
_journal_page_first 5834
_journal_paper_doi 10.1021/om100541g
_journal_volume 29
_journal_year 2010
_chemical_formula_sum 'C49 H69 F3 N O6 S2 Ta'
_chemical_formula_weight 1070.12
_chemical_name_systematic
;
 ?
;
_space_group_IT_number 14
_symmetry_cell_setting monoclinic
_symmetry_space_group_name_Hall '-P 2ybc'
_symmetry_space_group_name_H-M 'P 1 21/c 1'
_atom_sites_solution_hydrogens geom
_atom_sites_solution_primary direct
_atom_sites_solution_secondary difmap
_audit_creation_method SHELXL-97
_cell_angle_alpha 90.00
_cell_angle_beta 108.001(2)
_cell_angle_gamma 90.00
_cell_formula_units_Z 4
_cell_length_a 18.8758(18)
_cell_length_b 12.6619(12)
_cell_length_c 21.644(2)
_cell_measurement_reflns_used 4044
_cell_measurement_temperature 180(2)
_cell_measurement_theta_max 20.973
_cell_measurement_theta_min 2.269
_cell_volume 4919.8(8)
_computing_cell_refinement 'Bruker SAINT'
_computing_data_collection 'Bruker APEX'
_computing_data_reduction 'Bruker SAINT, SADABS, XPREP'
_computing_molecular_graphics 'Bruker SHELXTL'
_computing_publication_material 'Bruker SHELXTL'
_computing_structure_refinement 'SHELXL-97 (Sheldrick, 1997)'
_computing_structure_solution 'SHELXS-97 (Sheldrick, 1990)'
_diffrn_ambient_temperature 180(2)
_diffrn_measured_fraction_theta_full 0.972
_diffrn_measured_fraction_theta_max 0.972
_diffrn_measurement_device_type 'CCd area detector'
_diffrn_measurement_method 'omega scans'
_diffrn_radiation_monochromator graphite
_diffrn_radiation_source 'fine-focus sealed tube'
_diffrn_radiation_type MoK\a
_diffrn_radiation_wavelength 0.71073
_diffrn_reflns_av_R_equivalents 0.0663
_diffrn_reflns_av_sigmaI/netI 0.0764
_diffrn_reflns_limit_h_max 25
_diffrn_reflns_limit_h_min -24
_diffrn_reflns_limit_k_max 16
_diffrn_reflns_limit_k_min -14
_diffrn_reflns_limit_l_max 28
_diffrn_reflns_limit_l_min -28
_diffrn_reflns_number 37984
_diffrn_reflns_theta_full 28.36
_diffrn_reflns_theta_max 28.36
_diffrn_reflns_theta_min 1.97
_exptl_absorpt_coefficient_mu 2.377
_exptl_absorpt_correction_T_max 0.6351
_exptl_absorpt_correction_T_min 0.5557
_exptl_absorpt_correction_type multi-scan
_exptl_absorpt_process_details SADABS
_exptl_crystal_colour yellow
_exptl_crystal_density_diffrn 1.445
_exptl_crystal_density_method 'not measured'
_exptl_crystal_description prism
_exptl_crystal_F_000 2200
_exptl_crystal_size_max 0.28
_exptl_crystal_size_mid 0.25
_exptl_crystal_size_min 0.21
_refine_diff_density_max 1.094
_refine_diff_density_min -0.799
_refine_diff_density_rms 0.126
_refine_ls_extinction_method none
_refine_ls_goodness_of_fit_ref 1.021
_refine_ls_hydrogen_treatment mixed
_refine_ls_matrix_type full
_refine_ls_number_parameters 585
_refine_ls_number_reflns 11955
_refine_ls_number_restraints 0
_refine_ls_restrained_S_all 1.021
_refine_ls_R_factor_all 0.0672
_refine_ls_R_factor_gt 0.0438
_refine_ls_shift/su_max 0.021
_refine_ls_shift/su_mean 0.000
_refine_ls_structure_factor_coef Fsqd
_refine_ls_weighting_details 'calc w=1/[\s^2^(Fo^2^)+(0.0316P)^2^+0.0000P] where P=(Fo^2^+2Fc^2^)/3'
_refine_ls_weighting_scheme calc
_refine_ls_wR_factor_gt 0.0809
_refine_ls_wR_factor_ref 0.0886
_reflns_number_gt 8808
_reflns_number_total 11955
_reflns_threshold_expression >2sigma(I)
_cod_data_source_file om100541g_si_001.cif
_cod_data_source_block 3
_cod_original_sg_symbol_H-M P21/c
_cod_database_code 4066602

loop_
_symmetry_equiv_pos_as_xyz
'x, y, z'
'-x, y+1/2, -z+1/2'
'-x, -y, -z'
'x, -y-1/2, z-1/2'

loop_
_atom_site_label
_atom_site_type_symbol
_atom_site_fract_x
_atom_site_fract_y
_atom_site_fract_z
_atom_site_U_iso_or_equiv
_atom_site_adp_type
_atom_site_occupancy
_atom_site_symmetry_multiplicity
_atom_site_calc_flag
_atom_site_refinement_flags
Ta1 Ta 0.892346(8) 0.217218(13) 0.317725(7) 0.02161(6) Uani 1 1 d .
S1 S 0.75682(5) 0.13653(8) 0.25752(4) 0.0221(2) Uani 1 1 d .
N1 N 0.82410(19) 0.1464(3) 0.42740(15) 0.0272(8) Uani 1 1 d .
O1 O 0.89520(13) 0.1787(2) 0.22820(12) 0.0267(6) Uani 1 1 d .
O2 O 0.82810(13) 0.3423(2) 0.28079(12) 0.0256(6) Uani 1 1 d .
O3 O 0.90606(16) 0.0731(3) 0.34469(14) 0.0307(7) Uani 1 1 d .
C1 C 0.8463(2) 0.1239(3) 0.18122(18) 0.0237(9) Uani 1 1 d .
C2 C 0.7765(2) 0.0969(3) 0.18549(16) 0.0204(8) Uani 1 1 d .
C3 C 0.7249(2) 0.0413(3) 0.13731(17) 0.0245(9) Uani 1 1 d .
H3 H 0.6782 0.0239 0.1426 0.029 Uiso 1 1 calc R
C4 C 0.7403(2) 0.0104(3) 0.08115(17) 0.0268(9) Uani 1 1 d .
C5 C 0.8099(2) 0.0364(3) 0.07689(18) 0.0298(10) Uani 1 1 d .
H5 H 0.8220 0.0163 0.0391 0.036 Uiso 1 1 calc R
C6 C 0.8628(2) 0.0910(3) 0.12582(18) 0.0285(10) Uani 1 1 d .
H6 H 0.9103 0.1058 0.1213 0.034 Uiso 1 1 calc R
C7 C 0.6800(2) -0.0454(4) 0.02649(18) 0.0314(10) Uani 1 1 d .
C8 C 0.7044(3) -0.0632(4) -0.03390(19) 0.0490(14) Uani 1 1 d .
H8A H 0.7108 0.0052 -0.0528 0.073 Uiso 1 1 calc R
H8B H 0.6664 -0.1044 -0.0659 0.073 Uiso 1 1 calc R
H8C H 0.7518 -0.1017 -0.0217 0.073 Uiso 1 1 calc R
C9 C 0.6117(3) 0.0283(4) 0.0061(2) 0.0498(13) Uani 1 1 d .
H9A H 0.5932 0.0398 0.0431 0.075 Uiso 1 1 calc R
H9B H 0.5724 -0.0042 -0.0296 0.075 Uiso 1 1 calc R
H9C H 0.6260 0.0962 -0.0083 0.075 Uiso 1 1 calc R
C10 C 0.6532(2) -0.1494(4) 0.04939(18) 0.0328(10) Uani 1 1 d .
H10A H 0.6280 -0.1287 0.0815 0.039 Uiso 1 1 calc R
H10B H 0.6139 -0.1776 0.0113 0.039 Uiso 1 1 calc R
C11 C 0.7034(3) -0.2439(4) 0.0794(2) 0.0388(11) Uani 1 1 d .
C12 C 0.7542(4) -0.2189(4) 0.1468(3) 0.077(2) Uani 1 1 d .
H12A H 0.7773 -0.2842 0.1680 0.115 Uiso 1 1 calc R
H12B H 0.7252 -0.1866 0.1724 0.115 Uiso 1 1 calc R
H12C H 0.7931 -0.1697 0.1438 0.115 Uiso 1 1 calc R
C13 C 0.6496(3) -0.3312(4) 0.0865(3) 0.0748(18) Uani 1 1 d .
H13A H 0.6784 -0.3931 0.1075 0.112 Uiso 1 1 calc R
H13B H 0.6167 -0.3511 0.0435 0.112 Uiso 1 1 calc R
H13C H 0.6197 -0.3051 0.1131 0.112 Uiso 1 1 calc R
C14 C 0.7463(4) -0.2870(5) 0.0368(3) 0.084(2) Uani 1 1 d .
H14A H 0.7846 -0.2360 0.0348 0.127 Uiso 1 1 calc R
H14B H 0.7123 -0.2993 -0.0070 0.127 Uiso 1 1 calc R
H14C H 0.7701 -0.3537 0.0550 0.127 Uiso 1 1 calc R
C15 C 0.7535(2) 0.3490(3) 0.24989(17) 0.0236(9) Uani 1 1 d .
C16 C 0.7104(2) 0.2588(3) 0.23370(17) 0.0226(9) Uani 1 1 d .
C17 C 0.6342(2) 0.2639(3) 0.20304(17) 0.0240(9) Uani 1 1 d .
H17 H 0.6061 0.2005 0.1924 0.029 Uiso 1 1 calc R
C18 C 0.5985(2) 0.3606(3) 0.18778(16) 0.0253(9) Uani 1 1 d .
C19 C 0.6430(2) 0.4508(3) 0.20480(18) 0.0283(9) Uani 1 1 d .
H19 H 0.6199 0.5180 0.1951 0.034 Uiso 1 1 calc R
C20 C 0.7184(2) 0.4470(3) 0.23486(18) 0.0273(9) Uani 1 1 d .
H20 H 0.7466 0.5104 0.2453 0.033 Uiso 1 1 calc R
C21 C 0.5141(2) 0.3690(4) 0.15611(19) 0.0305(10) Uani 1 1 d .
C22 C 0.4782(2) 0.2631(4) 0.1296(2) 0.0476(14) Uani 1 1 d .
H22A H 0.4985 0.2380 0.0957 0.071 Uiso 1 1 calc R
H22B H 0.4242 0.2722 0.1113 0.071 Uiso 1 1 calc R
H22C H 0.4890 0.2112 0.1650 0.071 Uiso 1 1 calc R
C23 C 0.4985(2) 0.4433(4) 0.0971(2) 0.0458(13) Uani 1 1 d .
H23A H 0.5182 0.5138 0.1116 0.069 Uiso 1 1 calc R
H23B H 0.4447 0.4479 0.0756 0.069 Uiso 1 1 calc R
H23C H 0.5228 0.4157 0.0664 0.069 Uiso 1 1 calc R
C24 C 0.4759(2) 0.4194(4) 0.20305(19) 0.0321(10) Uani 1 1 d .
H24A H 0.4906 0.4948 0.2071 0.039 Uiso 1 1 calc R
H24B H 0.4217 0.4178 0.1801 0.039 Uiso 1 1 calc R
C25 C 0.4860(2) 0.3799(4) 0.2726(2) 0.0394(12) Uani 1 1 d .
C26 C 0.5649(2) 0.4020(5) 0.3196(2) 0.0518(14) Uani 1 1 d .
H26A H 0.5655 0.3885 0.3643 0.078 Uiso 1 1 calc R
H26B H 0.5782 0.4759 0.3153 0.078 Uiso 1 1 calc R
H26C H 0.6009 0.3556 0.3088 0.078 Uiso 1 1 calc R
C27 C 0.4687(3) 0.2633(4) 0.2764(3) 0.0552(14) Uani 1 1 d .
H27A H 0.4205 0.2472 0.2444 0.083 Uiso 1 1 calc R
H27B H 0.4668 0.2467 0.3200 0.083 Uiso 1 1 calc R
H27C H 0.5077 0.2209 0.2670 0.083 Uiso 1 1 calc R
C28 C 0.4308(3) 0.4446(4) 0.2966(2) 0.0576(15) Uani 1 1 d .
H28A H 0.3797 0.4258 0.2712 0.086 Uiso 1 1 calc R
H28B H 0.4389 0.5201 0.2912 0.086 Uiso 1 1 calc R
H28C H 0.4386 0.4293 0.3426 0.086 Uiso 1 1 calc R
C29 C 0.8314(2) 0.2292(3) 0.39450(18) 0.0255(9) Uani 1 1 d .
C30 C 0.7948(2) 0.3288(3) 0.40721(19) 0.0316(10) Uani 1 1 d .
H30A H 0.7430 0.3306 0.3791 0.047 Uiso 1 1 calc R
H30B H 0.8216 0.3901 0.3980 0.047 Uiso 1 1 calc R
H30C H 0.7961 0.3305 0.4528 0.047 Uiso 1 1 calc R
C31 C 0.7832(3) 0.1405(3) 0.47501(19) 0.0327(10) Uani 1 1 d .
C32 C 0.8240(3) 0.1410(4) 0.5410(2) 0.0392(11) Uani 1 1 d .
C33 C 0.7837(3) 0.1409(4) 0.5853(2) 0.0512(14) Uani 1 1 d .
H33 H 0.8095 0.1423 0.6305 0.061 Uiso 1 1 calc R
C34 C 0.7085(3) 0.1389(4) 0.5646(2) 0.0603(16) Uani 1 1 d .
H34 H 0.6821 0.1399 0.5955 0.072 Uiso 1 1 calc R
C35 C 0.6691(3) 0.1354(4) 0.4987(2) 0.0529(14) Uani 1 1 d .
H35 H 0.6162 0.1334 0.4851 0.063 Uiso 1 1 calc R
C36 C 0.7069(3) 0.1347(4) 0.4522(2) 0.0387(11) Uani 1 1 d .
C37 C 0.9073(3) 0.1429(4) 0.5654(2) 0.0502(13) Uani 1 1 d .
H37A H 0.9245 0.2152 0.5774 0.075 Uiso 1 1 calc R
H37B H 0.9271 0.1176 0.5312 0.075 Uiso 1 1 calc R
H37C H 0.9249 0.0969 0.6035 0.075 Uiso 1 1 calc R
C38 C 0.6643(2) 0.1247(4) 0.3813(2) 0.0485(13) Uani 1 1 d .
H38A H 0.6723 0.1880 0.3582 0.073 Uiso 1 1 calc R
H38B H 0.6110 0.1173 0.3760 0.073 Uiso 1 1 calc R
H38C H 0.6816 0.0624 0.3634 0.073 Uiso 1 1 calc R
C39 C 1.0006(2) 0.3168(4) 0.31207(19) 0.0319(10) Uani 1 1 d .
C40 C 0.9720(2) 0.3764(3) 0.35453(19) 0.0288(10) Uani 1 1 d .
C41 C 0.9808(2) 0.3140(3) 0.41141(19) 0.0285(10) Uani 1 1 d .
C42 C 1.0150(2) 0.2177(4) 0.40395(19) 0.0319(10) Uani 1 1 d .
C43 C 1.0264(2) 0.2184(4) 0.3427(2) 0.0324(10) Uani 1 1 d .
C44 C 1.0072(3) 0.3542(4) 0.2484(2) 0.0481(13) Uani 1 1 d .
H44A H 0.9618 0.3924 0.2245 0.072 Uiso 1 1 calc R
H44B H 1.0139 0.2934 0.2228 0.072 Uiso 1 1 calc R
H44C H 1.0502 0.4014 0.2563 0.072 Uiso 1 1 calc R
C45 C 0.9438(2) 0.4871(3) 0.3455(2) 0.0410(11) Uani 1 1 d .
H45A H 0.9860 0.5362 0.3582 0.062 Uiso 1 1 calc R
H45B H 0.9116 0.4994 0.3726 0.062 Uiso 1 1 calc R
H45C H 0.9154 0.4985 0.2998 0.062 Uiso 1 1 calc R
C46 C 0.9729(2) 0.3557(4) 0.47409(19) 0.0413(12) Uani 1 1 d .
H46A H 0.9516 0.3007 0.4949 0.062 Uiso 1 1 calc R
H46B H 0.9400 0.4175 0.4651 0.062 Uiso 1 1 calc R
H46C H 1.0220 0.3761 0.5031 0.062 Uiso 1 1 calc R
C47 C 1.0387(2) 0.1316(4) 0.4533(2) 0.0449(12) Uani 1 1 d .
H47A H 1.0084 0.0685 0.4376 0.067 Uiso 1 1 calc R
H47B H 1.0320 0.1548 0.4943 0.067 Uiso 1 1 calc R
H47C H 1.0913 0.1149 0.4603 0.067 Uiso 1 1 calc R
C48 C 1.0618(2) 0.1315(4) 0.3158(2) 0.0508(14) Uani 1 1 d .
H48A H 1.1156 0.1317 0.3376 0.076 Uiso 1 1 calc R
H48B H 1.0519 0.1424 0.2691 0.076 Uiso 1 1 calc R
H48C H 1.0409 0.0635 0.3232 0.076 Uiso 1 1 calc R
S2 S 0.79009(6) 0.86298(9) 0.35382(6) 0.0398(3) Uani 1 1 d .
C50 C 0.8439(3) 0.7419(4) 0.3643(2) 0.0413(12) Uani 1 1 d .
O4 O 0.71544(18) 0.8262(3) 0.3408(2) 0.0801(13) Uani 1 1 d .
O5 O 0.80831(19) 0.9112(3) 0.29998(14) 0.0516(9) Uani 1 1 d .
O6 O 0.82126(18) 0.9178(2) 0.41434(14) 0.0459(8) Uani 1 1 d .
F1 F 0.91559(16) 0.7618(3) 0.37548(14) 0.0637(9) Uani 1 1 d .
F2 F 0.83887(18) 0.6858(2) 0.41423(16) 0.0706(10) Uani 1 1 d .
F3 F 0.8217(2) 0.6816(3) 0.31180(16) 0.0795(10) Uani 1 1 d .
H3A H 0.879(2) 0.022(3) 0.3310(18) 0.025(12) Uiso 1 1 d .
H1 H 0.8452(19) 0.086(3) 0.4226(16) 0.015(10) Uiso 1 1 d .

loop_
_atom_site_aniso_label
_atom_site_aniso_U_11
_atom_site_aniso_U_22
_atom_site_aniso_U_33
_atom_site_aniso_U_23
_atom_site_aniso_U_13
_atom_site_aniso_U_12
Ta1 0.02218(8) 0.02167(10) 0.02035(8) -0.00164(7) 0.00566(6) -0.00102(7)
S1 0.0238(5) 0.0227(6) 0.0215(5) -0.0021(4) 0.0096(4) -0.0016(4)
N1 0.041(2) 0.021(2) 0.0213(17) -0.0038(15) 0.0108(15) 0.0000(17)
O1 0.0219(14) 0.0337(18) 0.0260(14) -0.0069(12) 0.0097(12) -0.0083(12)
O2 0.0209(13) 0.0263(17) 0.0291(15) 0.0011(13) 0.0070(11) -0.0036(12)
O3 0.0315(16) 0.0251(18) 0.0324(16) -0.0045(14) 0.0055(13) -0.0019(14)
C1 0.0214(19) 0.024(2) 0.026(2) -0.0008(17) 0.0070(16) 0.0021(17)
C2 0.0224(19) 0.022(2) 0.0180(18) -0.0004(16) 0.0074(15) 0.0046(16)
C3 0.025(2) 0.026(2) 0.023(2) 0.0018(17) 0.0086(17) -0.0016(18)
C4 0.032(2) 0.024(2) 0.021(2) 0.0003(17) 0.0029(17) 0.0006(18)
C5 0.037(2) 0.032(3) 0.023(2) -0.0058(18) 0.0129(18) 0.003(2)
C6 0.023(2) 0.036(3) 0.030(2) -0.0032(19) 0.0127(18) -0.0003(19)
C7 0.038(2) 0.038(3) 0.0163(19) -0.0023(18) 0.0055(18) -0.006(2)
C8 0.068(3) 0.058(4) 0.022(2) -0.012(2) 0.014(2) -0.028(3)
C9 0.050(3) 0.053(4) 0.032(3) 0.000(2) -0.007(2) 0.001(3)
C10 0.035(2) 0.039(3) 0.023(2) -0.008(2) 0.0071(18) -0.008(2)
C11 0.049(3) 0.034(3) 0.034(3) -0.003(2) 0.013(2) -0.003(2)
C12 0.102(5) 0.042(4) 0.057(4) 0.006(3) -0.017(3) 0.019(3)
C13 0.106(5) 0.034(4) 0.092(5) 0.011(3) 0.043(4) -0.004(4)
C14 0.108(5) 0.075(5) 0.089(5) 0.027(4) 0.060(4) 0.049(4)
C15 0.0216(19) 0.030(3) 0.0203(19) 0.0001(17) 0.0079(16) -0.0025(18)
C16 0.024(2) 0.027(2) 0.0197(19) 0.0024(16) 0.0103(16) 0.0017(17)
C17 0.0214(19) 0.034(3) 0.0192(18) -0.0048(17) 0.0102(16) -0.0070(18)
C18 0.026(2) 0.032(3) 0.0189(19) -0.0015(18) 0.0088(16) 0.0043(19)
C19 0.033(2) 0.024(2) 0.029(2) 0.0044(18) 0.0116(19) 0.0084(19)
C20 0.028(2) 0.024(2) 0.031(2) 0.0020(18) 0.0093(18) -0.0012(18)
C21 0.026(2) 0.035(3) 0.029(2) -0.0038(19) 0.0059(18) 0.0015(19)
C22 0.029(2) 0.057(4) 0.047(3) -0.024(3) -0.003(2) 0.006(2)
C23 0.038(3) 0.064(4) 0.035(3) 0.004(2) 0.011(2) 0.013(3)
C24 0.025(2) 0.034(3) 0.038(2) -0.001(2) 0.0115(19) 0.0026(19)
C25 0.035(2) 0.048(3) 0.040(3) -0.004(2) 0.018(2) 0.008(2)
C26 0.043(3) 0.085(4) 0.029(2) -0.010(3) 0.013(2) 0.004(3)
C27 0.060(3) 0.054(4) 0.057(3) 0.010(3) 0.026(3) 0.000(3)
C28 0.055(3) 0.067(4) 0.066(4) -0.004(3) 0.040(3) 0.018(3)
C29 0.030(2) 0.022(2) 0.0214(19) -0.0046(17) 0.0033(17) -0.0063(18)
C30 0.042(2) 0.026(3) 0.032(2) -0.0063(19) 0.019(2) -0.004(2)
C31 0.050(3) 0.026(3) 0.028(2) -0.0011(19) 0.021(2) -0.004(2)
C32 0.065(3) 0.029(3) 0.028(2) -0.002(2) 0.019(2) -0.003(2)
C33 0.083(4) 0.051(4) 0.028(2) -0.008(2) 0.028(3) -0.019(3)
C34 0.092(5) 0.065(4) 0.043(3) -0.015(3) 0.048(3) -0.022(4)
C35 0.060(3) 0.058(4) 0.052(3) -0.014(3) 0.034(3) -0.021(3)
C36 0.056(3) 0.033(3) 0.036(2) -0.005(2) 0.028(2) -0.013(2)
C37 0.078(4) 0.043(3) 0.026(2) 0.006(2) 0.011(2) 0.006(3)
C38 0.044(3) 0.063(4) 0.043(3) -0.008(3) 0.020(2) -0.016(3)
C39 0.025(2) 0.039(3) 0.028(2) -0.002(2) 0.0022(18) -0.0093(19)
C40 0.026(2) 0.024(2) 0.033(2) -0.0029(19) 0.0038(18) -0.0088(18)
C41 0.028(2) 0.027(2) 0.026(2) -0.0042(18) 0.0013(17) -0.0031(18)
C42 0.028(2) 0.030(3) 0.029(2) -0.004(2) -0.0031(18) 0.000(2)
C43 0.0194(19) 0.038(3) 0.037(2) -0.013(2) 0.0056(18) -0.002(2)
C44 0.043(3) 0.060(4) 0.042(3) -0.002(3) 0.014(2) -0.019(3)
C45 0.038(3) 0.026(3) 0.054(3) 0.001(2) 0.007(2) -0.007(2)
C46 0.048(3) 0.039(3) 0.032(2) -0.009(2) 0.004(2) -0.004(2)
C47 0.042(3) 0.045(3) 0.037(3) 0.003(2) -0.002(2) 0.013(2)
C48 0.038(3) 0.057(4) 0.057(3) -0.019(3) 0.013(2) 0.003(3)
S2 0.0360(6) 0.0261(7) 0.0505(7) 0.0015(6) 0.0034(5) 0.0007(5)
C50 0.045(3) 0.031(3) 0.048(3) 0.008(2) 0.015(2) 0.001(2)
O4 0.0309(19) 0.071(3) 0.128(4) -0.007(3) 0.010(2) -0.003(2)
O5 0.081(2) 0.030(2) 0.0326(18) 0.0042(15) 0.0012(16) -0.0107(18)
O6 0.065(2) 0.031(2) 0.0388(18) -0.0014(15) 0.0116(16) -0.0002(17)
F1 0.0426(17) 0.082(2) 0.071(2) 0.0126(17) 0.0235(16) 0.0153(16)
F2 0.089(2) 0.049(2) 0.085(2) 0.0348(17) 0.0440(19) 0.0172(18)
F3 0.113(3) 0.040(2) 0.070(2) -0.0159(17) 0.0050(19) 0.0146(19)

loop_
_atom_type_symbol
_atom_type_description
_atom_type_scat_dispersion_real
_atom_type_scat_dispersion_imag
_atom_type_scat_source
C C 0.0033 0.0016 'International Tables Vol C Tables 4.2.6.8 and 6.1.1.4'
H H 0.0000 0.0000 'International Tables Vol C Tables 4.2.6.8 and 6.1.1.4'
N N 0.0061 0.0033 'International Tables Vol C Tables 4.2.6.8 and 6.1.1.4'
O O 0.0106 0.0060 'International Tables Vol C Tables 4.2.6.8 and 6.1.1.4'
F F 0.0171 0.0103 'International Tables Vol C Tables 4.2.6.8 and 6.1.1.4'
S S 0.1246 0.1234 'International Tables Vol C Tables 4.2.6.8 and 6.1.1.4'
Ta Ta -0.7052 6.5227 'International Tables Vol C Tables 4.2.6.8 and 6.1.1.4'

loop_
_geom_angle_atom_site_label_1
_geom_angle_atom_site_label_2
_geom_angle_atom_site_label_3
_geom_angle
O3 Ta1 O2 152.28(11)
O3 Ta1 O1 91.22(12)
O2 Ta1 O1 90.02(11)
O3 Ta1 C29 83.86(13)
O2 Ta1 C29 81.95(12)
O1 Ta1 C29 151.50(12)
O3 Ta1 C43 84.47(14)
O2 Ta1 C43 123.14(13)
O1 Ta1 C43 83.09(12)
C29 Ta1 C43 124.07(14)
O3 Ta1 C39 118.26(14)
O2 Ta1 C39 89.11(13)
O1 Ta1 C39 78.74(12)
C29 Ta1 C39 128.09(14)
C43 Ta1 C39 34.14(14)
O3 Ta1 C42 76.46(13)
O2 Ta1 C42 127.31(13)
O1 Ta1 C42 115.30(12)
C29 Ta1 C42 90.87(14)
C43 Ta1 C42 33.30(13)
C39 Ta1 C42 55.61(14)
O3 Ta1 C40 131.57(13)
O2 Ta1 C40 73.72(12)
O1 Ta1 C40 108.06(12)
C29 Ta1 C40 95.91(13)
C43 Ta1 C40 55.78(14)
C39 Ta1 C40 33.41(13)
C42 Ta1 C40 55.12(14)
O3 Ta1 C41 103.08(13)
O2 Ta1 C41 96.06(12)
O1 Ta1 C41 133.29(12)
C29 Ta1 C41 74.98(13)
C43 Ta1 C41 55.09(13)
C39 Ta1 C41 55.20(13)
C42 Ta1 C41 32.84(13)
C40 Ta1 C41 33.15(12)
O3 Ta1 S1 78.67(9)
O2 Ta1 S1 74.88(7)
O1 Ta1 S1 75.29(7)
C29 Ta1 S1 76.21(9)
C43 Ta1 S1 152.12(10)
C39 Ta1 S1 149.29(10)
C42 Ta1 S1 153.04(11)
C40 Ta1 S1 148.40(10)
C41 Ta1 S1 150.74(10)
C16 S1 C2 102.07(17)
C16 S1 Ta1 96.86(13)
C2 S1 Ta1 96.13(12)
C29 N1 C31 126.4(4)
C1 O1 Ta1 129.8(2)
C15 O2 Ta1 130.6(3)
O1 C1 C2 121.5(3)
O1 C1 C6 121.7(3)
C2 C1 C6 116.9(3)
C3 C2 C1 122.4(3)
C3 C2 S1 121.1(3)
C1 C2 S1 116.5(3)
C2 C3 C4 121.0(4)
C5 C4 C3 116.7(3)
C5 C4 C7 123.4(3)
C3 C4 C7 119.8(4)
C4 C5 C6 122.7(3)
C5 C6 C1 120.2(4)
C8 C7 C4 112.2(3)
C8 C7 C9 106.9(4)
C4 C7 C9 107.3(3)
C8 C7 C10 111.3(4)
C4 C7 C10 112.4(3)
C9 C7 C10 106.3(3)
C11 C10 C7 125.4(4)
C14 C11 C12 111.4(5)
C14 C11 C10 113.6(4)
C12 C11 C10 111.6(4)
C14 C11 C13 107.3(5)
C12 C11 C13 107.1(4)
C10 C11 C13 105.2(4)
O2 C15 C16 120.7(4)
O2 C15 C20 120.8(4)
C16 C15 C20 118.4(4)
C15 C16 C17 121.6(4)
C15 C16 S1 116.6(3)
C17 C16 S1 121.7(3)
C18 C17 C16 120.7(4)
C17 C18 C19 116.7(4)
C17 C18 C21 122.0(4)
C19 C18 C21 121.2(4)
C20 C19 C18 123.2(4)
C19 C20 C15 119.3(4)
C22 C21 C18 112.7(4)
C22 C21 C23 106.0(4)
C18 C21 C23 108.6(3)
C22 C21 C24 111.3(4)
C18 C21 C24 111.4(3)
C23 C21 C24 106.4(4)
C25 C24 C21 124.2(4)
C27 C25 C28 108.7(4)
C27 C25 C24 113.9(4)
C28 C25 C24 105.3(4)
C27 C25 C26 108.7(4)
C28 C25 C26 107.3(4)
C24 C25 C26 112.8(4)
N1 C29 C30 116.4(4)
N1 C29 Ta1 120.3(3)
C30 C29 Ta1 123.2(3)
C36 C31 C32 123.6(4)
C36 C31 N1 118.1(4)
C32 C31 N1 118.3(4)
C33 C32 C31 117.1(5)
C33 C32 C37 119.7(4)
C31 C32 C37 123.2(4)
C34 C33 C32 120.9(5)
C33 C34 C35 120.9(4)
C34 C35 C36 120.5(5)
C31 C36 C35 116.8(4)
C31 C36 C38 122.9(4)
C35 C36 C38 120.2(4)
C40 C39 C43 107.9(4)
C40 C39 C44 125.7(4)
C43 C39 C44 126.3(4)
C40 C39 Ta1 75.5(2)
C43 C39 Ta1 72.3(2)
C44 C39 Ta1 121.3(3)
C39 C40 C41 107.4(4)
C39 C40 C45 127.4(4)
C41 C40 C45 125.0(4)
C39 C40 Ta1 71.0(2)
C41 C40 Ta1 74.1(2)
C45 C40 Ta1 124.2(3)
C42 C41 C40 108.3(4)
C42 C41 C46 125.6(4)
C40 C41 C46 124.5(4)
C42 C41 Ta1 72.5(2)
C40 C41 Ta1 72.7(2)
C46 C41 Ta1 132.2(3)
C43 C42 C41 108.1(4)
C43 C42 C47 125.3(4)
C41 C42 C47 126.5(4)
C43 C42 Ta1 70.8(2)
C41 C42 Ta1 74.7(2)
C47 C42 Ta1 122.6(3)
C42 C43 C39 108.3(4)
C42 C43 C48 125.4(4)
C39 C43 C48 126.2(4)
C42 C43 Ta1 75.9(2)
C39 C43 Ta1 73.6(2)
C48 C43 Ta1 118.1(3)
O4 S2 O6 116.0(2)
O4 S2 O5 116.4(2)
O6 S2 O5 113.44(19)
O4 S2 C50 103.3(2)
O6 S2 C50 103.8(2)
O5 S2 C50 101.2(2)
F2 C50 F1 106.3(4)
F2 C50 F3 108.0(4)
F1 C50 F3 107.5(4)
F2 C50 S2 112.2(3)
F1 C50 S2 111.3(3)
F3 C50 S2 111.3(3)

loop_
_geom_bond_atom_site_label_1
_geom_bond_atom_site_label_2
_geom_bond_distance
Ta1 O3 1.909(3)
Ta1 O2 2.005(3)
Ta1 O1 2.015(2)
Ta1 C29 2.300(4)
Ta1 C43 2.418(4)
Ta1 C39 2.435(4)
Ta1 C42 2.484(4)
Ta1 C40 2.494(4)
Ta1 C41 2.512(4)
Ta1 S1 2.6881(10)
S1 C16 1.775(4)
S1 C2 1.783(3)
N1 C29 1.298(5)
N1 C31 1.468(5)
O1 C1 1.337(4)
O2 C15 1.363(4)
C1 C2 1.392(5)
C1 C6 1.393(5)
C2 C3 1.379(5)
C3 C4 1.390(5)
C4 C5 1.384(5)
C4 C7 1.537(5)
C5 C6 1.394(5)
C7 C8 1.531(5)
C7 C9 1.541(6)
C7 C10 1.546(6)
C10 C11 1.539(6)
C11 C14 1.505(7)
C11 C12 1.512(7)
C11 C13 1.540(7)
C15 C16 1.382(5)
C15 C20 1.397(5)
C16 C17 1.388(5)
C17 C18 1.387(6)
C18 C19 1.399(6)
C18 C21 1.530(5)
C19 C20 1.372(5)
C21 C22 1.532(6)
C21 C23 1.541(6)
C21 C24 1.554(5)
C24 C25 1.541(6)
C25 C27 1.519(7)
C25 C28 1.537(6)
C25 C26 1.547(6)
C29 C30 1.503(6)
C31 C36 1.373(6)
C31 C32 1.398(6)
C32 C33 1.395(6)
C32 C37 1.495(6)
C33 C34 1.352(7)
C34 C35 1.389(7)
C35 C36 1.403(6)
C36 C38 1.502(6)
C39 C40 1.418(6)
C39 C43 1.425(6)
C39 C44 1.499(6)
C40 C41 1.428(5)
C40 C45 1.491(6)
C41 C42 1.413(6)
C41 C46 1.505(5)
C42 C43 1.406(6)
C42 C47 1.494(6)
C43 C48 1.495(6)
S2 O4 1.427(4)
S2 O6 1.438(3)
S2 O5 1.448(3)
S2 C50 1.814(5)
C50 F2 1.321(5)
C50 F1 1.323(5)
C50 F3 1.325(5)
